data_2210543
loop_
_publ_author_name
'Sun, Yu-Xi'
'Zhang, Ran'
'Tian, Lai-Jin'
'Xu, Lai-Xiang'
'Sun Shan-Li'

_publ_section_title
;
 2,4-Dibromo-6-(2-hydroxyethyliminiomethyl)phenolate
;
_journal_coeditor_code CI2161
_journal_issue 10
_journal_name_full 'Acta Crystallographica Section E'
_journal_page_first o4433
_journal_page_last o4435
_journal_paper_doi 10.1107/S1600536806036245
_journal_volume 62
_journal_year 2006
_chemical_formula_iupac 'C9 H9 Br2 N O2'
_chemical_formula_moiety 'C9 H9 Br2 N O2'
_chemical_formula_sum 'C9 H9 Br2 N O2'
_chemical_formula_weight 322.99
_chemical_name_systematic
;
2,4-Dibromo-6-(2-hydroxyethyliminiomethyl)phenolate
;
_space_group_IT_number 41
_symmetry_cell_setting orthorhombic
_symmetry_space_group_name_Hall 'A 2 -2ab'
_symmetry_space_group_name_H-M 'A b a 2'
_atom_sites_solution_hydrogens geom
_atom_sites_solution_primary direct
_atom_sites_solution_secondary difmap
_audit_creation_method SHELXL-97
_cell_angle_alpha 90.00
_cell_angle_beta 90.00
_cell_angle_gamma 90.00
_cell_formula_units_Z 8
_cell_length_a 18.7541(9)
_cell_length_b 21.9752(11)
_cell_length_c 5.0082(3)
_cell_measurement_reflns_used 5840
_cell_measurement_temperature 295(2)
_cell_measurement_theta_max 27.955
_cell_measurement_theta_min 2.172
_cell_volume 2064.00(19)
_computing_cell_refinement 'SAINT-Plus (Bruker, 2002)'
_computing_data_collection 'SMART (Bruker, 2002)'
_computing_data_reduction SAINT-Plus
_computing_molecular_graphics 'SHELXTL (Bruker, 2002)'
_computing_publication_material SHELXL97
_computing_structure_refinement 'SHELXL97 (Sheldrick, 1997)'
_computing_structure_solution 'SHELXS97 (Sheldrick, 1997)'
_diffrn_ambient_temperature 295(2)
_diffrn_measured_fraction_theta_full 0.999
_diffrn_measured_fraction_theta_max 0.999
_diffrn_measurement_device_type 'Bruker APEX area-detector'
_diffrn_measurement_method '\f and \w'
_diffrn_radiation_monochromator graphite
_diffrn_radiation_source 'fine-focus sealed tube'
_diffrn_radiation_type MoK\a
_diffrn_radiation_wavelength 0.71073
_diffrn_reflns_av_R_equivalents 0.0381
_diffrn_reflns_av_sigmaI/netI 0.0328
_diffrn_reflns_limit_h_max 23
_diffrn_reflns_limit_h_min -23
_diffrn_reflns_limit_k_max 27
_diffrn_reflns_limit_k_min -27
_diffrn_reflns_limit_l_max 6
_diffrn_reflns_limit_l_min -6
_diffrn_reflns_number 10642
_diffrn_reflns_theta_full 26.49
_diffrn_reflns_theta_max 26.49
_diffrn_reflns_theta_min 1.85
_diffrn_standards_decay_% >
_diffrn_standards_number 0
_exptl_absorpt_coefficient_mu 7.827
_exptl_absorpt_correction_T_max 0.4071
_exptl_absorpt_correction_T_min 0.1113
_exptl_absorpt_correction_type multi-scan
_exptl_absorpt_process_details '(SADABS; Sheldrick, 1996)'
_exptl_crystal_colour yellow
_exptl_crystal_density_diffrn 2.079
_exptl_crystal_density_method 'not measured'
_exptl_crystal_description Prism
_exptl_crystal_F_000 1248
_exptl_crystal_size_max 0.50
_exptl_crystal_size_mid 0.14
_exptl_crystal_size_min 0.14
_refine_diff_density_max 0.920
_refine_diff_density_min -0.430
_refine_ls_abs_structure_details 'Flack (1983), 936 Friedel pairs'
_refine_ls_abs_structure_Flack 0.027(12)
_refine_ls_extinction_coef 0.0081(3)
_refine_ls_extinction_expression Fc^*^=kFc[1+0.001xFc^2^\l^3^/sin(2\q)]^-1/4^
_refine_ls_extinction_method SHELXL97
_refine_ls_goodness_of_fit_ref 0.999
_refine_ls_hydrogen_treatment mixed
_refine_ls_matrix_type full
_refine_ls_number_parameters 132
_refine_ls_number_reflns 2139
_refine_ls_number_restraints 2
_refine_ls_restrained_S_all 0.998
_refine_ls_R_factor_all 0.0259
_refine_ls_R_factor_gt 0.0239
_refine_ls_shift/su_max 0.001
_refine_ls_shift/su_mean 0.000
_refine_ls_structure_factor_coef Fsqd
_refine_ls_weighting_details 'calc w=1/[\s^2^(Fo^2^)+(0.0326P)^2^] where P=(Fo^2^+2Fc^2^)/3'
_refine_ls_weighting_scheme calc
_refine_ls_wR_factor_gt 0.0547
_refine_ls_wR_factor_ref 0.0553
_reflns_number_gt 2009
_reflns_number_total 2139
_reflns_threshold_expression I>2\s(I)
_cod_data_source_file ci2161.cif
_cod_data_source_block I
_cod_depositor_comments
;
The following automatic conversions were performed:
'_symmetry_cell_setting' value 'Orthorhombic' changed to 'orthorhombic'
according to '/home/saulius/struct/CIF-dictionaries/cif_core.dic'
dictionary named 'cif_core.dic' version 2.4.1 from 2010-06-29.

Automatic conversion script
Id: cif_fix_enum 1527 2010-12-29 10:47:43Z saulius 

The following automatic conversions were performed:

'_symmetry_cell_setting' value 'Orthorhombic' changed to
'orthorhombic' according to
/home/saulius/struct/CIF-dictionaries/cif_core.dic dictionary named
'cif_core.dic' version 2.4.1 from 2010-06-29.

Automatic conversion script
Id: cif_fix_values 1715 2011-07-08 13:25:40Z adriana 
;
_cod_original_cell_volume 2064.01(19)
_cod_original_sg_symbol_Hall 'A 2 -2ac'
_cod_database_code 2210543
_cod_database_fobs_code 2210543

loop_
_symmetry_equiv_pos_as_xyz
'x, y, z'
'-x, -y, z'
'x+1/2, -y+1/2, z'
'-x+1/2, y+1/2, z'
'x, y+1/2, z+1/2'
'-x, -y+1/2, z+1/2'
'x+1/2, -y+1, z+1/2'
'-x+1/2, y+1, z+1/2'

loop_
_atom_site_type_symbol
_atom_site_label
_atom_site_fract_x
_atom_site_fract_y
_atom_site_fract_z
_atom_site_U_iso_or_equiv
_atom_site_adp_type
_atom_site_calc_flag
_atom_site_refinement_flags
_atom_site_occupancy
Br Br1 -0.182769(15) 0.613447(14) 1.30996(10) 0.03181(11) Uani d . 1
Br Br2 -0.149288(18) 0.802597(14) 0.56070(10) 0.04049(12) Uani d . 1
O O1 -0.04484(12) 0.56934(10) 1.0547(6) 0.0357(5) Uani d . 1
O O2 0.21279(12) 0.58027(10) 0.8007(7) 0.0390(5) Uani d . 1
H H2 0.2325 0.5910 0.6624 0.058 Uiso calc R 1
N N1 0.05429(15) 0.56737(14) 0.7025(6) 0.0306(6) Uani d D 1
H H1 0.0301(17) 0.5503(14) 0.838(5) 0.037 Uiso d D 1
C C1 -0.06596(17) 0.62026(15) 0.9490(7) 0.0270(7) Uani d . 1
C C2 -0.12788(15) 0.65041(14) 1.0364(7) 0.0253(6) Uani d . 1
C C3 -0.15150(18) 0.70450(14) 0.9295(7) 0.0291(7) Uani d . 1
H H3 -0.1924 0.7232 0.9955 0.035 Uiso calc R 1
C C4 -0.11343(17) 0.73072(14) 0.7222(7) 0.0293(7) Uani d . 1
C C5 -0.05276(18) 0.70377(14) 0.6237(7) 0.0299(8) Uani d . 1
H H5 -0.0276 0.7220 0.4850 0.036 Uiso calc R 1
C C6 -0.02896(16) 0.64877(14) 0.7331(6) 0.0268(7) Uani d . 1
C C7 0.03116(17) 0.61829(15) 0.6153(7) 0.0316(8) Uani d . 1
H H7 0.0540 0.6363 0.4705 0.038 Uiso calc R 1
C C8 0.11121(16) 0.53393(15) 0.5721(9) 0.0367(8) Uani d . 1
H H8A 0.1260 0.5557 0.4132 0.044 Uiso calc R 1
H H8B 0.0935 0.4944 0.5172 0.044 Uiso calc R 1
C C9 0.17480(17) 0.52545(15) 0.7544(8) 0.0352(10) Uani d . 1
H H9A 0.1585 0.5093 0.9241 0.042 Uiso calc R 1
H H9B 0.2068 0.4958 0.6757 0.042 Uiso calc R 1

loop_
_atom_site_aniso_label
_atom_site_aniso_U_11
_atom_site_aniso_U_22
_atom_site_aniso_U_33
_atom_site_aniso_U_12
_atom_site_aniso_U_13
_atom_site_aniso_U_23
Br1 0.02552(16) 0.03797(19) 0.03196(16) -0.00023(13) 0.00313(17) 0.00580(16)
Br2 0.0421(2) 0.02756(19) 0.0518(2) 0.00430(14) -0.0025(2) 0.00851(18)
O1 0.0333(12) 0.0303(12) 0.0435(13) 0.0074(10) 0.0049(13) 0.0074(13)
O2 0.0330(11) 0.0374(13) 0.0465(13) -0.0038(10) 0.0026(15) -0.0093(14)
N1 0.0230(15) 0.0306(16) 0.0381(14) 0.0010(12) 0.0036(11) -0.0017(11)
C1 0.0204(16) 0.0263(17) 0.0343(17) 0.0002(13) -0.0060(13) -0.0027(13)
C2 0.0213(13) 0.0270(16) 0.0276(15) -0.0028(11) -0.0026(14) 0.0022(14)
C3 0.0257(18) 0.0269(18) 0.0347(17) 0.0020(14) -0.0022(14) -0.0028(14)
C4 0.0265(16) 0.0229(16) 0.0386(18) -0.0027(14) -0.0039(13) 0.0014(13)
C5 0.0236(16) 0.0297(18) 0.037(2) -0.0066(13) 0.0012(13) 0.0042(13)
C6 0.0188(15) 0.0280(17) 0.0336(19) -0.0007(14) 0.0012(11) -0.0012(12)
C7 0.0221(16) 0.0397(19) 0.0328(19) -0.0036(14) 0.0029(13) -0.0018(13)
C8 0.0268(16) 0.0360(19) 0.0472(19) 0.0040(14) 0.0002(18) -0.0148(19)
C9 0.0260(16) 0.0318(18) 0.048(3) 0.0038(15) 0.0043(15) -0.0035(15)

loop_
_atom_type_symbol
_atom_type_description
_atom_type_scat_dispersion_real
_atom_type_scat_dispersion_imag
_atom_type_scat_source
C C 0.0033 0.0016 'International Tables Vol C Tables 4.2.6.8 and 6.1.1.4'
H H 0.0000 0.0000 'International Tables Vol C Tables 4.2.6.8 and 6.1.1.4'
Br Br -0.2901 2.4595 'International Tables Vol C Tables 4.2.6.8 and 6.1.1.4'
N N 0.0061 0.0033 'International Tables Vol C Tables 4.2.6.8 and 6.1.1.4'
O O 0.0106 0.0060 'International Tables Vol C Tables 4.2.6.8 and 6.1.1.4'

loop_
_geom_angle_atom_site_label_1
_geom_angle_atom_site_label_2
_geom_angle_atom_site_label_3
_geom_angle
C9 O2 H2 109.5
C7 N1 C8 122.7(3)
C7 N1 H1 117(2)
C8 N1 H1 120(2)
O1 C1 C2 122.0(3)
O1 C1 C6 122.5(3)
C2 C1 C6 115.5(3)
C3 C2 C1 123.4(3)
C3 C2 Br1 118.4(2)
C1 C2 Br1 118.1(2)
C2 C3 C4 119.0(3)
C2 C3 H3 120.5
C4 C3 H3 120.5
C5 C4 C3 121.1(3)
C5 C4 Br2 119.9(3)
C3 C4 Br2 118.9(2)
C4 C5 C6 119.7(3)
C4 C5 H5 120.1
C6 C5 H5 120.1
C5 C6 C1 121.3(3)
C5 C6 C7 119.4(3)
C1 C6 C7 119.1(3)
N1 C7 C6 122.3(3)
N1 C7 H7 118.9
C6 C7 H7 118.9
N1 C8 C9 111.7(3)
N1 C8 H8A 109.3
C9 C8 H8A 109.3
N1 C8 H8B 109.3
C9 C8 H8B 109.3
H8A C8 H8B 107.9
O2 C9 C8 112.9(3)
O2 C9 H9A 109.0
C8 C9 H9A 109.0
O2 C9 H9B 109.0
C8 C9 H9B 109.0
H9A C9 H9B 107.8

loop_
_geom_bond_atom_site_label_1
_geom_bond_atom_site_label_2
_geom_bond_distance
Br1 C2 1.896(3)
Br2 C4 1.898(3)
O1 C1 1.300(4)
O2 C9 1.419(4)
O2 H2 0.82
N1 C7 1.277(5)
N1 C8 1.451(4)
N1 H1 0.897(10)
C1 C2 1.407(4)
C1 C6 1.429(5)
C2 C3 1.377(4)
C3 C4 1.386(5)
C3 H3 0.93
C4 C5 1.374(5)
C5 C6 1.400(4)
C5 H5 0.93
C6 C7 1.438(5)
C7 H7 0.93
C8 C9 1.514(5)
C8 H8A 0.97
C8 H8B 0.97
C9 H9A 0.97
C9 H9B 0.97

loop_
_geom_hbond_atom_site_label_D
_geom_hbond_atom_site_label_H
_geom_hbond_atom_site_label_A
_geom_hbond_site_symmetry_A
_geom_hbond_distance_DH
_geom_hbond_distance_HA
_geom_hbond_distance_DA
_geom_hbond_angle_DHA
N1 H1 O1 . 0.897(10) 1.83(2) 2.563(4) 138(3)
O2 H2 O2 8_544 0.82 2.10 2.867(2) 157

loop_
_geom_torsion_atom_site_label_1
_geom_torsion_atom_site_label_2
_geom_torsion_atom_site_label_3
_geom_torsion_atom_site_label_4
_geom_torsion
O1 C1 C2 C3 179.7(3)
C6 C1 C2 C3 -1.6(5)
O1 C1 C2 Br1 -1.9(4)
C6 C1 C2 Br1 176.9(2)
C1 C2 C3 C4 1.0(5)
Br1 C2 C3 C4 -177.4(2)
C2 C3 C4 C5 -0.3(5)
C2 C3 C4 Br2 176.2(2)
C3 C4 C5 C6 0.3(5)
Br2 C4 C5 C6 -176.1(2)
C4 C5 C6 C1 -1.0(5)
C4 C5 C6 C7 175.0(3)
O1 C1 C6 C5 -179.7(3)
C2 C1 C6 C5 1.5(4)
O1 C1 C6 C7 4.3(5)
C2 C1 C6 C7 -174.4(3)
C8 N1 C7 C6 175.0(3)
C5 C6 C7 N1 -178.4(3)
C1 C6 C7 N1 -2.4(5)
C7 N1 C8 C9 119.2(4)
N1 C8 C9 O2 -71.0(4)

loop_
_cod_related_entry_id
_cod_related_entry_database
_cod_related_entry_code
1 ChemSpider 30655059
